data_7120167
loop_
_publ_author_name
'He, Dong-Qiang'
'Lu, Hai-Yan'
'Li, Meng'
'Chen, Chuan-Feng'

_publ_section_title
;
 Intense blue circularly polarized luminescence from helical aromatic
 esters
;
_journal_name_full 'Chem. Commun.'
_journal_paper_doi 10.1039/C7CC01882G
_journal_year 2017
_chemical_absolute_configuration ad
_chemical_formula_moiety 'C40 H32 Br2 O6'
_chemical_formula_sum 'C40 H32 Br2 O6'
_chemical_formula_weight 768.47
_space_group_crystal_system orthorhombic
_space_group_IT_number 19
_space_group_name_Hall 'P 2ac 2ab'
_space_group_name_H-M_alt 'P 21 21 21'
_symmetry_space_group_name_Hall 'P 2ac 2ab'
_symmetry_space_group_name_H-M 'P 21 21 21'
_atom_sites_solution_hydrogens geom
_atom_sites_solution_primary direct
_audit_creation_date 2016-05-13
_audit_creation_method
;
Olex2 1.2
(compiled 2016.02.19 svn.r3266 for OlexSys, GUI svn.r5155)
;
_audit_update_record
;
2017-03-07 deposited with the CCDC.
2017-05-10 downloaded from the CCDC.
;
_cell_angle_alpha 90
_cell_angle_beta 90
_cell_angle_gamma 90
_cell_formula_units_Z 4
_cell_length_a 10.3148(18)
_cell_length_b 14.552(3)
_cell_length_c 23.285(4)
_cell_measurement_reflns_used 11904
_cell_measurement_temperature 173.1500
_cell_measurement_theta_max 27.4768
_cell_measurement_theta_min 1.3993
_cell_volume 3495.1(11)
_computing_cell_refinement 'CrystalClear (Rigaku Inc., 2007)'
_computing_data_collection 'CrystalClear (Rigaku Inc., 2007)'
_computing_data_reduction 'CrystalClear (Rigaku Inc., 2007)'
_computing_molecular_graphics 'Olex2 (Dolomanov et al., 2009)'
_computing_publication_material 'CIFTAB (Sheldrick, 2013)'
_computing_structure_refinement 'SHELXL (Sheldrick, 2014)'
_computing_structure_solution
;
'SHELXT (Sheldrick, 2014)'
;
_diffrn_ambient_temperature 173.1500
_diffrn_detector_area_resol_mean 28.5714
_diffrn_measured_fraction_theta_full 0.995
_diffrn_measured_fraction_theta_max 0.991
_diffrn_measurement_details
;
scan:
    Number of images: 360
               Slice: -110.0000 - 70.0000
         Image width: 0.5000
            Exp time: 20.0000
       Rotation axis: Omega
               Omega: 0.0000
                 Chi: 45.0000
                 Phi: 180.0000
                 XTD: 45.0146
              2theta: -19.9414
scan:
    Number of images: 334
               Slice: -97.2500 - 69.7500
         Image width: 0.5000
            Exp time: 20.0000
       Rotation axis: Omega
               Omega: 0.0000
                 Chi: 45.0000
                 Phi: 270.0000
                 XTD: 45.0146
              2theta: -19.9414
;
_diffrn_measurement_device
;
Saturn724+ (2x2 bin mode)
;
_diffrn_measurement_device_details
;
AFC10: Fixed Chi 2 circle
;
_diffrn_measurement_device_type 'Saturn724+ CCD'
_diffrn_measurement_method '\w scans at fixed \c = 45\%'
_diffrn_orient_matrix_type d*Trek
_diffrn_orient_matrix_UB_11 0.0930
_diffrn_orient_matrix_UB_12 -0.0118
_diffrn_orient_matrix_UB_13 0.0246
_diffrn_orient_matrix_UB_21 0.0052
_diffrn_orient_matrix_UB_22 0.0673
_diffrn_orient_matrix_UB_23 0.0127
_diffrn_orient_matrix_UB_31 -0.0116
_diffrn_orient_matrix_UB_32 -0.0068
_diffrn_orient_matrix_UB_33 0.0408
_diffrn_radiation_detector CCD
_diffrn_radiation_monochromator Confocal
_diffrn_radiation_type MoK\a
_diffrn_radiation_wavelength 0.71073
_diffrn_reflns_av_R_equivalents 0.0630
_diffrn_reflns_av_unetI/netI 0.0498
_diffrn_reflns_Laue_measured_fraction_full 0.995
_diffrn_reflns_Laue_measured_fraction_max 0.991
_diffrn_reflns_limit_h_max 13
_diffrn_reflns_limit_h_min -13
_diffrn_reflns_limit_k_max 18
_diffrn_reflns_limit_k_min -18
_diffrn_reflns_limit_l_max 28
_diffrn_reflns_limit_l_min -30
_diffrn_reflns_number 27947
_diffrn_reflns_point_group_measured_fraction_full 0.994
_diffrn_reflns_point_group_measured_fraction_max 0.988
_diffrn_reflns_theta_full 26.000
_diffrn_reflns_theta_max 27.486
_diffrn_reflns_theta_min 1.650
_diffrn_source 'Rotating Anode'
_diffrn_source_current 24.0000
_diffrn_source_power 1.2000
_diffrn_source_voltage 50.0000
_exptl_absorpt_coefficient_mu 2.366
_exptl_absorpt_correction_T_max 1.00000
_exptl_absorpt_correction_T_min 0.56274
_exptl_absorpt_correction_type multi-scan
_exptl_absorpt_process_details 'CrystalClear (Rigaku Inc., 2007)'
_exptl_crystal_colour yellow
_exptl_crystal_colour_primary yellow
_exptl_crystal_density_diffrn 1.460
_exptl_crystal_description needle
_exptl_crystal_F_000 1560
_exptl_crystal_size_max 0.164
_exptl_crystal_size_mid 0.067
_exptl_crystal_size_min 0.033
_refine_diff_density_max 1.710
_refine_diff_density_min -0.728
_refine_diff_density_rms 0.083
_refine_ls_abs_structure_details
;
 Flack x determined using 2402 quotients [(I+)-(I-)]/[(I+)+(I-)]
 (Parsons, Flack and Wagner, Acta Cryst. B69 (2013) 249-259).
;
_refine_ls_abs_structure_Flack 0.016(6)
_refine_ls_extinction_method none
_refine_ls_goodness_of_fit_ref 1.070
_refine_ls_hydrogen_treatment constr
_refine_ls_matrix_type full
_refine_ls_number_parameters 437
_refine_ls_number_reflns 7931
_refine_ls_number_restraints 0
_refine_ls_restrained_S_all 1.070
_refine_ls_R_factor_all 0.0699
_refine_ls_R_factor_gt 0.0634
_refine_ls_shift/su_max 0.001
_refine_ls_shift/su_mean 0.000
_refine_ls_structure_factor_coef Fsqd
_refine_ls_weighting_details 'w=1/[\s^2^(Fo^2^)+(0.0753P)^2^+3.9901P] where P=(Fo^2^+2Fc^2^)/3'
_refine_ls_weighting_scheme calc
_refine_ls_wR_factor_gt 0.1573
_refine_ls_wR_factor_ref 0.1624
_reflns_Friedel_coverage 0.785
_reflns_Friedel_fraction_full 0.992
_reflns_Friedel_fraction_max 0.984
_reflns_number_gt 7177
_reflns_number_total 7931
_reflns_threshold_expression 'I > 2\s(I)'
_cod_data_source_file c7cc01882g2.cif
_cod_data_source_block mx4808a
_cod_original_cell_volume 3495.1(10)
_cod_database_code 7120167
_shelx_space_group_comment
;
The symmetry employed for this shelxl refinement is uniquely defined
by the following loop, which should always be used as a source of
symmetry information in preference to the above space-group names.
They are only intended as comments.
;
_diffrn_number_total 4472
_olex2_refinement_description
;
1. Fixed Uiso
 At 1.2 times of:
  All C(H) groups, All C(H,H) groups
 At 1.5 times of:
  All C(H,H,H) groups
2.a Secondary CH2 refined with riding coordinates:
 C9(H9A,H9B), C10(H10A,H10B), C15(H15A,H15B), C16(H16A,H16B)
2.b Aromatic/amide H refined with riding coordinates:
 C4(H4), C18(H18), C24(H24), C25(H25), C26(H26), C27(H27), C28(H28), C34(H34),
 C35(H35), C36(H36), C37(H37), C38(H38)
2.c Idealised Me refined as rotating group:
 C30(H30A,H30B,H30C), C32(H32A,H32B,H32C), C39(H39A,H39B,H39C), C40(H40A,H40B,
 H40C)
;
_shelx_shelxl_version_number 2014/7
_olex2_submission_special_instructions 'No special instructions were received'

loop_
_space_group_symop_operation_xyz
'x, y, z'
'-x+1/2, -y, z+1/2'
'-x, y+1/2, -z+1/2'
'x+1/2, -y+1/2, -z'

loop_
_atom_site_label
_atom_site_type_symbol
_atom_site_fract_x
_atom_site_fract_y
_atom_site_fract_z
_atom_site_U_iso_or_equiv
_atom_site_adp_type
_atom_site_occupancy
_atom_site_site_symmetry_order
_atom_site_calc_flag
_atom_site_refinement_flags_posn
Br1 Br 0.19294(9) 0.43610(7) 0.26213(6) 0.0853(4) Uani 1 1 d .
Br2 Br 0.88705(8) 0.15068(5) 0.33497(4) 0.0548(2) Uani 1 1 d .
O1 O 0.3615(5) 0.3584(3) 0.3580(3) 0.0533(12) Uani 1 1 d .
O2 O 0.8915(6) 0.8993(3) 0.3826(3) 0.0583(14) Uani 1 1 d .
O3 O 0.6977(6) 0.8945(3) 0.4254(2) 0.0524(13) Uani 1 1 d .
O4 O 0.9860(6) 0.7966(4) 0.4896(2) 0.0592(15) Uani 1 1 d .
O5 O 1.1155(5) 0.7368(4) 0.42332(19) 0.0466(11) Uani 1 1 d .
O6 O 0.7825(5) 0.2900(4) 0.2505(2) 0.0495(12) Uani 1 1 d .
C1 C 0.5123(6) 0.4837(4) 0.3676(3) 0.0363(13) Uani 1 1 d .
C2 C 0.4035(6) 0.4444(4) 0.3414(3) 0.0438(14) Uani 1 1 d .
C3 C 0.3383(7) 0.4918(6) 0.2985(4) 0.056(2) Uani 1 1 d .
C4 C 0.3755(7) 0.5783(5) 0.2821(4) 0.0543(18) Uani 1 1 d .
H4 H 0.3267 0.6108 0.2554 0.065 Uiso 1 1 calc R
C5 C 0.4866(7) 0.6172(5) 0.3057(3) 0.0480(17) Uani 1 1 d .
C6 C 0.5602(6) 0.5688(5) 0.3462(3) 0.0394(14) Uani 1 1 d .
C7 C 0.6827(6) 0.6130(4) 0.3662(3) 0.0339(12) Uani 1 1 d .
C8 C 0.6837(6) 0.7099(4) 0.3714(3) 0.0363(13) Uani 1 1 d .
C9 C 0.5705(7) 0.7619(5) 0.3451(4) 0.0511(18) Uani 1 1 d .
H9A H 0.4996 0.7648 0.3724 0.061 Uiso 1 1 calc R
H9B H 0.5969 0.8243 0.3361 0.061 Uiso 1 1 calc R
C10 C 0.5263(8) 0.7148(5) 0.2917(4) 0.056(2) Uani 1 1 d .
H10A H 0.5959 0.7143 0.2637 0.068 Uiso 1 1 calc R
H10B H 0.4534 0.7478 0.2753 0.068 Uiso 1 1 calc R
C11 C 0.7893(6) 0.7541(4) 0.3954(3) 0.0369(13) Uani 1 1 d .
C12 C 0.8943(6) 0.7027(4) 0.4159(2) 0.0348(12) Uani 1 1 d .
C13 C 0.8977(6) 0.6082(4) 0.4087(2) 0.0338(12) Uani 1 1 d .
C14 C 0.7967(6) 0.5636(4) 0.3794(2) 0.0335(12) Uani 1 1 d .
C15 C 1.0010(7) 0.5497(5) 0.4364(3) 0.0433(15) Uani 1 1 d .
H15A H 1.0384 0.5820 0.4688 0.052 Uiso 1 1 calc R
H15B H 1.0696 0.5373 0.4089 0.052 Uiso 1 1 calc R
C16 C 0.9414(7) 0.4600(5) 0.4564(3) 0.0440(15) Uani 1 1 d .
H16A H 1.0068 0.4219 0.4745 0.053 Uiso 1 1 calc R
H16B H 0.8733 0.4720 0.4842 0.053 Uiso 1 1 calc R
C17 C 0.8860(6) 0.4118(4) 0.4043(2) 0.0357(12) Uani 1 1 d .
C18 C 0.9061(6) 0.3180(4) 0.3958(3) 0.0386(13) Uani 1 1 d .
H18 H 0.9469 0.2827 0.4237 0.046 Uiso 1 1 calc R
C19 C 0.8648(6) 0.2788(4) 0.3456(3) 0.0394(14) Uani 1 1 d .
C20 C 0.8124(6) 0.3320(5) 0.3018(3) 0.0388(14) Uani 1 1 d .
C21 C 0.7885(6) 0.4274(5) 0.3097(3) 0.0366(13) Uani 1 1 d .
C22 C 0.8204(6) 0.4655(4) 0.3638(3) 0.0343(13) Uani 1 1 d .
C23 C 0.5611(6) 0.4404(4) 0.4213(3) 0.0357(12) Uani 1 1 d .
C24 C 0.5912(6) 0.3473(5) 0.4257(3) 0.0405(13) Uani 1 1 d .
H24 H 0.5893 0.3103 0.3932 0.049 Uiso 1 1 calc R
C25 C 0.6241(9) 0.3094(5) 0.4786(3) 0.0542(19) Uani 1 1 d .
H25 H 0.6469 0.2477 0.4809 0.065 Uiso 1 1 calc R
C26 C 0.6232(9) 0.3619(6) 0.5269(3) 0.060(2) Uani 1 1 d .
H26 H 0.6434 0.3354 0.5621 0.072 Uiso 1 1 calc R
C27 C 0.5920(9) 0.4554(5) 0.5240(3) 0.0543(19) Uani 1 1 d .
H27 H 0.5917 0.4915 0.5570 0.065 Uiso 1 1 calc R
C28 C 0.5617(8) 0.4931(5) 0.4712(3) 0.0482(17) Uani 1 1 d .
H28 H 0.5411 0.5552 0.4689 0.058 Uiso 1 1 calc R
C29 C 0.7997(7) 0.8567(5) 0.3993(3) 0.0412(14) Uani 1 1 d .
C30 C 0.7032(11) 0.9933(5) 0.4300(4) 0.068(3) Uani 1 1 d .
H30A H 0.7180 1.0194 0.3927 0.102 Uiso 1 1 calc GR
H30B H 0.7727 1.0104 0.4552 0.102 Uiso 1 1 calc GR
H30C H 0.6227 1.0158 0.4451 0.102 Uiso 1 1 calc GR
C31 C 1.0025(7) 0.7513(5) 0.4474(3) 0.0379(13) Uani 1 1 d .
C32 C 1.2271(8) 0.7829(9) 0.4495(4) 0.075(3) Uani 1 1 d .
H32A H 1.3057 0.7557 0.4354 0.112 Uiso 1 1 calc GR
H32B H 1.2232 0.7761 0.4905 0.112 Uiso 1 1 calc GR
H32C H 1.2255 0.8470 0.4398 0.112 Uiso 1 1 calc GR
C33 C 0.7426(6) 0.4817(5) 0.2599(3) 0.0394(14) Uani 1 1 d .
C34 C 0.8108(7) 0.5593(6) 0.2419(3) 0.0521(18) Uani 1 1 d .
H34 H 0.8843 0.5774 0.2621 0.063 Uiso 1 1 calc R
C35 C 0.7716(9) 0.6098(8) 0.1948(4) 0.073(3) Uani 1 1 d .
H35 H 0.8157 0.6627 0.1837 0.088 Uiso 1 1 calc R
C36 C 0.6638(9) 0.5788(8) 0.1643(4) 0.078(3) Uani 1 1 d .
H36 H 0.6373 0.6110 0.1319 0.093 Uiso 1 1 calc R
C37 C 0.5978(9) 0.5047(7) 0.1801(3) 0.066(2) Uani 1 1 d .
H37 H 0.5261 0.4864 0.1588 0.080 Uiso 1 1 calc R
C38 C 0.6340(7) 0.4546(6) 0.2278(3) 0.0509(17) Uani 1 1 d .
H38 H 0.5865 0.4031 0.2387 0.061 Uiso 1 1 calc R
C39 C 0.2687(9) 0.3602(7) 0.4035(5) 0.078(3) Uani 1 1 d .
H39A H 0.1838 0.3709 0.3880 0.118 Uiso 1 1 calc GR
H39B H 0.2902 0.4086 0.4299 0.118 Uiso 1 1 calc GR
H39C H 0.2696 0.3024 0.4233 0.118 Uiso 1 1 calc GR
C40 C 0.8876(11) 0.2905(9) 0.2110(4) 0.084(3) Uani 1 1 d .
H40A H 0.8680 0.2506 0.1793 0.127 Uiso 1 1 calc GR
H40B H 0.9647 0.2694 0.2299 0.127 Uiso 1 1 calc GR
H40C H 0.9010 0.3519 0.1970 0.127 Uiso 1 1 calc GR

loop_
_atom_site_aniso_label
_atom_site_aniso_U_11
_atom_site_aniso_U_22
_atom_site_aniso_U_33
_atom_site_aniso_U_23
_atom_site_aniso_U_13
_atom_site_aniso_U_12
Br1 0.0541(5) 0.0637(5) 0.1379(10) 0.0126(6) -0.0484(6) -0.0162(4)
Br2 0.0498(4) 0.0439(4) 0.0708(5) -0.0170(3) -0.0072(4) 0.0067(3)
O1 0.039(3) 0.040(2) 0.082(3) 0.008(2) 0.000(2) -0.006(2)
O2 0.058(3) 0.039(2) 0.078(4) 0.002(2) 0.016(3) -0.013(3)
O3 0.059(3) 0.035(2) 0.064(3) 0.005(2) 0.020(3) 0.001(2)
O4 0.057(3) 0.069(4) 0.052(3) -0.029(3) 0.004(3) -0.015(3)
O5 0.035(2) 0.066(3) 0.039(2) -0.004(2) -0.004(2) -0.003(2)
O6 0.043(3) 0.064(3) 0.042(2) -0.020(2) 0.000(2) -0.006(2)
C1 0.026(3) 0.035(3) 0.047(3) 0.002(3) 0.000(3) 0.005(2)
C2 0.032(3) 0.036(3) 0.063(4) 0.003(3) 0.001(3) -0.002(3)
C3 0.034(4) 0.048(4) 0.085(6) -0.001(4) -0.015(4) -0.004(3)
C4 0.033(4) 0.047(4) 0.083(5) 0.014(4) -0.017(4) -0.001(3)
C5 0.038(4) 0.047(4) 0.059(4) 0.015(3) -0.011(3) 0.001(3)
C6 0.025(3) 0.039(3) 0.054(4) 0.008(3) -0.004(3) -0.001(3)
C7 0.028(3) 0.034(3) 0.039(3) 0.005(2) -0.003(2) -0.002(2)
C8 0.031(3) 0.030(3) 0.048(3) 0.006(2) -0.001(3) -0.001(2)
C9 0.038(4) 0.037(3) 0.079(5) 0.011(3) -0.009(3) 0.003(3)
C10 0.039(4) 0.051(4) 0.079(5) 0.025(4) -0.022(4) -0.004(3)
C11 0.035(3) 0.036(3) 0.040(3) -0.002(2) 0.003(2) 0.000(3)
C12 0.036(3) 0.038(3) 0.031(3) -0.001(2) -0.001(2) -0.003(3)
C13 0.028(3) 0.041(3) 0.032(3) -0.001(2) -0.005(2) 0.002(3)
C14 0.033(3) 0.033(3) 0.034(3) 0.001(2) -0.001(2) -0.001(3)
C15 0.044(4) 0.043(3) 0.043(3) -0.014(3) -0.017(3) 0.007(3)
C16 0.048(4) 0.040(3) 0.044(3) -0.002(3) -0.016(3) 0.010(3)
C17 0.033(3) 0.038(3) 0.036(3) -0.006(2) -0.002(3) 0.004(3)
C18 0.031(3) 0.041(3) 0.044(3) -0.004(3) -0.005(3) 0.004(3)
C19 0.034(3) 0.035(3) 0.049(3) -0.010(3) -0.001(3) 0.000(3)
C20 0.027(3) 0.054(4) 0.035(3) -0.011(3) 0.000(2) -0.005(3)
C21 0.026(3) 0.049(4) 0.035(3) -0.002(3) -0.002(2) -0.002(3)
C22 0.031(3) 0.037(3) 0.035(3) -0.005(2) -0.003(2) -0.002(2)
C23 0.033(3) 0.032(3) 0.041(3) 0.002(2) 0.004(2) -0.002(2)
C24 0.041(3) 0.038(3) 0.042(3) 0.002(3) 0.005(3) 0.004(3)
C25 0.061(5) 0.039(3) 0.062(4) 0.017(3) 0.012(4) 0.006(4)
C26 0.070(5) 0.062(5) 0.047(4) 0.011(3) 0.000(4) 0.000(5)
C27 0.069(5) 0.051(4) 0.043(4) 0.000(3) 0.006(4) -0.003(4)
C28 0.055(4) 0.036(3) 0.054(4) -0.001(3) 0.008(3) -0.001(3)
C29 0.041(3) 0.038(3) 0.045(3) 0.001(3) 0.003(3) 0.001(3)
C30 0.097(7) 0.035(4) 0.073(5) -0.005(4) 0.021(5) 0.003(4)
C31 0.039(3) 0.040(3) 0.035(3) 0.001(3) -0.005(3) -0.006(3)
C32 0.041(4) 0.128(9) 0.056(5) -0.011(5) -0.014(4) -0.023(5)
C33 0.033(3) 0.055(4) 0.030(3) 0.001(3) -0.002(2) -0.010(3)
C34 0.043(4) 0.069(5) 0.044(3) 0.013(3) -0.002(3) -0.014(4)
C35 0.062(6) 0.100(7) 0.058(5) 0.034(5) -0.007(4) -0.025(5)
C36 0.063(5) 0.116(8) 0.054(4) 0.033(5) -0.016(4) -0.020(6)
C37 0.052(5) 0.100(7) 0.047(4) 0.012(4) -0.022(4) -0.020(5)
C38 0.040(4) 0.062(4) 0.051(4) -0.002(3) -0.013(3) -0.011(3)
C39 0.053(5) 0.052(5) 0.130(9) 0.021(5) 0.034(5) -0.006(4)
C40 0.079(7) 0.131(9) 0.043(4) -0.030(5) 0.015(5) -0.011(7)

loop_
_atom_type_symbol
_atom_type_description
_atom_type_scat_dispersion_real
_atom_type_scat_dispersion_imag
_atom_type_scat_source
C C 0.0033 0.0016 'International Tables Vol C Tables 4.2.6.8 and 6.1.1.4'
H H 0.0000 0.0000 'International Tables Vol C Tables 4.2.6.8 and 6.1.1.4'
Br Br -0.2901 2.4595 'International Tables Vol C Tables 4.2.6.8 and 6.1.1.4'
O O 0.0106 0.0060 'International Tables Vol C Tables 4.2.6.8 and 6.1.1.4'

loop_
_geom_angle_atom_site_label_1
_geom_angle_atom_site_label_2
_geom_angle_atom_site_label_3
_geom_angle
C2 O1 C39 113.6(6)
C29 O3 C30 114.5(6)
C31 O5 C32 116.6(6)
C20 O6 C40 112.9(6)
C2 C1 C6 118.7(6)
C2 C1 C23 117.7(6)
C6 C1 C23 123.1(6)
O1 C2 C1 120.0(6)
O1 C2 C3 120.0(6)
C3 C2 C1 120.0(6)
C2 C3 Br1 119.4(6)
C4 C3 Br1 119.2(6)
C4 C3 C2 121.4(7)
C3 C4 H4 120.1
C3 C4 C5 119.7(7)
C5 C4 H4 120.1
C4 C5 C6 120.4(7)
C4 C5 C10 121.4(6)
C6 C5 C10 118.0(6)
C1 C6 C7 124.0(6)
C5 C6 C1 119.1(6)
C5 C6 C7 116.8(6)
C8 C7 C6 117.6(6)
C14 C7 C6 123.6(5)
C14 C7 C8 118.9(6)
C7 C8 C9 117.1(6)
C11 C8 C7 120.3(6)
C11 C8 C9 122.4(6)
C8 C9 H9A 109.7
C8 C9 H9B 109.7
H9A C9 H9B 108.2
C10 C9 C8 110.0(6)
C10 C9 H9A 109.7
C10 C9 H9B 109.7
C5 C10 H10A 109.8
C5 C10 H10B 109.8
C9 C10 C5 109.5(7)
C9 C10 H10A 109.8
C9 C10 H10B 109.8
H10A C10 H10B 108.2
C8 C11 C12 119.9(6)
C8 C11 C29 123.0(6)
C12 C11 C29 117.1(6)
C11 C12 C31 119.1(5)
C13 C12 C11 120.6(6)
C13 C12 C31 120.3(6)
C12 C13 C14 120.0(6)
C12 C13 C15 121.8(6)
C14 C13 C15 118.0(5)
C7 C14 C22 124.7(5)
C13 C14 C7 119.2(6)
C13 C14 C22 116.1(5)
C13 C15 H15A 109.8
C13 C15 H15B 109.8
C13 C15 C16 109.3(6)
H15A C15 H15B 108.3
C16 C15 H15A 109.8
C16 C15 H15B 109.8
C15 C16 H16A 110.2
C15 C16 H16B 110.2
H16A C16 H16B 108.5
C17 C16 C15 107.8(5)
C17 C16 H16A 110.2
C17 C16 H16B 110.2
C18 C17 C16 120.8(6)
C18 C17 C22 121.5(6)
C22 C17 C16 117.6(5)
C17 C18 H18 120.6
C19 C18 C17 118.9(6)
C19 C18 H18 120.6
C18 C19 Br2 118.9(5)
C18 C19 C20 121.1(6)
C20 C19 Br2 120.0(5)
O6 C20 C19 118.5(6)
O6 C20 C21 120.5(6)
C19 C20 C21 121.1(5)
C20 C21 C33 118.3(5)
C22 C21 C20 117.2(6)
C22 C21 C33 124.2(6)
C17 C22 C14 116.7(5)
C17 C22 C21 119.6(6)
C21 C22 C14 123.6(6)
C24 C23 C1 123.4(6)
C28 C23 C1 118.0(6)
C28 C23 C24 118.2(6)
C23 C24 H24 119.8
C25 C24 C23 120.4(6)
C25 C24 H24 119.8
C24 C25 H25 119.7
C26 C25 C24 120.6(7)
C26 C25 H25 119.7
C25 C26 H26 119.7
C25 C26 C27 120.6(7)
C27 C26 H26 119.7
C26 C27 H27 120.7
C28 C27 C26 118.6(7)
C28 C27 H27 120.7
C23 C28 H28 119.1
C27 C28 C23 121.7(7)
C27 C28 H28 119.1
O2 C29 O3 123.9(6)
O2 C29 C11 123.6(6)
O3 C29 C11 112.4(6)
O3 C30 H30A 109.5
O3 C30 H30B 109.5
O3 C30 H30C 109.5
H30A C30 H30B 109.5
H30A C30 H30C 109.5
H30B C30 H30C 109.5
O4 C31 O5 124.6(6)
O4 C31 C12 123.5(6)
O5 C31 C12 112.0(5)
O5 C32 H32A 109.5
O5 C32 H32B 109.5
O5 C32 H32C 109.5
H32A C32 H32B 109.5
H32A C32 H32C 109.5
H32B C32 H32C 109.5
C34 C33 C21 120.3(6)
C34 C33 C38 118.1(6)
C38 C33 C21 121.5(6)
C33 C34 H34 119.3
C35 C34 C33 121.4(7)
C35 C34 H34 119.3
C34 C35 H35 121.1
C34 C35 C36 117.7(9)
C36 C35 H35 121.1
C35 C36 H36 118.9
C37 C36 C35 122.1(8)
C37 C36 H36 118.9
C36 C37 H37 119.6
C36 C37 C38 120.9(8)
C38 C37 H37 119.6
C33 C38 H38 120.1
C37 C38 C33 119.7(7)
C37 C38 H38 120.1
O1 C39 H39A 109.5
O1 C39 H39B 109.5
O1 C39 H39C 109.5
H39A C39 H39B 109.5
H39A C39 H39C 109.5
H39B C39 H39C 109.5
O6 C40 H40A 109.5
O6 C40 H40B 109.5
O6 C40 H40C 109.5
H40A C40 H40B 109.5
H40A C40 H40C 109.5
H40B C40 H40C 109.5

loop_
_geom_bond_atom_site_label_1
_geom_bond_atom_site_label_2
_geom_bond_distance
Br1 C3 1.903(8)
Br2 C19 1.895(6)
O1 C2 1.380(8)
O1 C39 1.429(10)
O2 C29 1.197(9)
O3 C29 1.333(8)
O3 C30 1.442(9)
O4 C31 1.196(8)
O5 C31 1.310(8)
O5 C32 1.465(9)
O6 C20 1.376(7)
O6 C40 1.422(10)
C1 C2 1.401(9)
C1 C6 1.423(9)
C1 C23 1.486(9)
C2 C3 1.387(11)
C3 C4 1.370(11)
C4 H4 0.9300
C4 C5 1.391(10)
C5 C6 1.402(9)
C5 C10 1.514(11)
C6 C7 1.492(9)
C7 C8 1.415(9)
C7 C14 1.413(9)
C8 C9 1.521(9)
C8 C11 1.383(9)
C9 H9A 0.9700
C9 H9B 0.9700
C9 C10 1.491(12)
C10 H10A 0.9700
C10 H10B 0.9700
C11 C12 1.401(9)
C11 C29 1.500(9)
C12 C13 1.386(8)
C12 C31 1.511(9)
C13 C14 1.404(8)
C13 C15 1.509(9)
C14 C22 1.493(9)
C15 H15A 0.9700
C15 H15B 0.9700
C15 C16 1.516(10)
C16 H16A 0.9700
C16 H16B 0.9700
C16 C17 1.514(8)
C17 C18 1.394(9)
C17 C22 1.399(9)
C18 H18 0.9300
C18 C19 1.369(9)
C19 C20 1.390(9)
C20 C21 1.422(10)
C21 C22 1.416(8)
C21 C33 1.481(9)
C23 C24 1.394(9)
C23 C28 1.393(10)
C24 H24 0.9300
C24 C25 1.391(10)
C25 H25 0.9300
C25 C26 1.359(12)
C26 H26 0.9300
C26 C27 1.400(11)
C27 H27 0.9300
C27 C28 1.383(11)
C28 H28 0.9300
C30 H30A 0.9600
C30 H30B 0.9600
C30 H30C 0.9600
C32 H32A 0.9600
C32 H32B 0.9600
C32 H32C 0.9600
C33 C34 1.395(10)
C33 C38 1.403(9)
C34 H34 0.9300
C34 C35 1.382(11)
C35 H35 0.9300
C35 C36 1.394(13)
C36 H36 0.9300
C36 C37 1.326(13)
C37 H37 0.9300
C37 C38 1.381(11)
C38 H38 0.9300
C39 H39A 0.9600
C39 H39B 0.9600
C39 H39C 0.9600
C40 H40A 0.9600
C40 H40B 0.9600
C40 H40C 0.9600

loop_
_geom_torsion_atom_site_label_1
_geom_torsion_atom_site_label_2
_geom_torsion_atom_site_label_3
_geom_torsion_atom_site_label_4
_geom_torsion
Br1 C3 C4 C5 -175.8(7)
Br2 C19 C20 O6 -2.5(8)
Br2 C19 C20 C21 176.7(5)
O1 C2 C3 Br1 -1.0(11)
O1 C2 C3 C4 178.2(8)
O6 C20 C21 C22 179.3(6)
O6 C20 C21 C33 -5.7(9)
C1 C2 C3 Br1 178.6(6)
C1 C2 C3 C4 -2.2(13)
C1 C6 C7 C8 -142.2(7)
C1 C6 C7 C14 38.5(10)
C1 C23 C24 C25 -173.6(7)
C1 C23 C28 C27 172.9(7)
C2 C1 C6 C5 9.5(10)
C2 C1 C6 C7 -173.4(6)
C2 C1 C23 C24 53.3(9)
C2 C1 C23 C28 -118.6(7)
C2 C3 C4 C5 5.0(14)
C3 C4 C5 C6 -0.3(13)
C3 C4 C5 C10 -176.1(9)
C4 C5 C6 C1 -6.9(11)
C4 C5 C6 C7 175.8(7)
C4 C5 C10 C9 137.6(8)
C5 C6 C7 C8 34.9(9)
C5 C6 C7 C14 -144.4(7)
C6 C1 C2 O1 174.5(6)
C6 C1 C2 C3 -5.1(11)
C6 C1 C23 C24 -134.9(7)
C6 C1 C23 C28 53.1(9)
C6 C5 C10 C9 -38.3(10)
C6 C7 C8 C9 -12.0(9)
C6 C7 C8 C11 173.1(6)
C6 C7 C14 C13 -167.1(6)
C6 C7 C14 C22 13.8(10)
C7 C8 C9 C10 -34.7(9)
C7 C8 C11 C12 -1.5(10)
C7 C8 C11 C29 176.6(6)
C7 C14 C22 C17 -142.0(6)
C7 C14 C22 C21 42.6(9)
C8 C7 C14 C13 13.5(9)
C8 C7 C14 C22 -165.6(6)
C8 C9 C10 C5 58.7(8)
C8 C11 C12 C13 4.5(9)
C8 C11 C12 C31 -173.9(6)
C8 C11 C29 O2 -128.1(8)
C8 C11 C29 O3 54.3(9)
C9 C8 C11 C12 -176.1(6)
C9 C8 C11 C29 1.9(11)
C10 C5 C6 C1 169.0(7)
C10 C5 C6 C7 -8.2(10)
C11 C8 C9 C10 140.1(7)
C11 C12 C13 C14 1.6(9)
C11 C12 C13 C15 -172.5(6)
C11 C12 C31 O4 57.3(9)
C11 C12 C31 O5 -123.5(7)
C12 C11 C29 O2 50.0(10)
C12 C11 C29 O3 -127.6(6)
C12 C13 C14 C7 -10.6(9)
C12 C13 C14 C22 168.6(6)
C12 C13 C15 C16 142.0(6)
C13 C12 C31 O4 -121.1(8)
C13 C12 C31 O5 58.1(8)
C13 C14 C22 C17 38.9(8)
C13 C14 C22 C21 -136.5(6)
C13 C15 C16 C17 60.1(7)
C14 C7 C8 C9 167.4(6)
C14 C7 C8 C11 -7.5(10)
C14 C13 C15 C16 -32.2(8)
C15 C13 C14 C7 163.7(6)
C15 C13 C14 C22 -17.1(8)
C15 C16 C17 C18 135.3(7)
C15 C16 C17 C22 -41.4(8)
C16 C17 C18 C19 -174.0(6)
C16 C17 C22 C14 -7.4(9)
C16 C17 C22 C21 168.1(6)
C17 C18 C19 Br2 -178.0(5)
C17 C18 C19 C20 4.8(10)
C18 C17 C22 C14 175.9(6)
C18 C17 C22 C21 -8.5(10)
C18 C19 C20 O6 174.7(6)
C18 C19 C20 C21 -6.1(10)
C19 C20 C21 C22 0.1(9)
C19 C20 C21 C33 175.1(6)
C20 C21 C22 C14 -177.8(6)
C20 C21 C22 C17 7.0(9)
C20 C21 C33 C34 -123.9(8)
C20 C21 C33 C38 52.9(9)
C21 C33 C34 C35 178.5(8)
C21 C33 C38 C37 -177.0(8)
C22 C17 C18 C19 2.6(10)
C22 C21 C33 C34 50.8(10)
C22 C21 C33 C38 -132.4(7)
C23 C1 C2 O1 -13.3(9)
C23 C1 C2 C3 167.0(7)
C23 C1 C6 C5 -162.1(7)
C23 C1 C6 C7 14.9(10)
C23 C24 C25 C26 2.2(12)
C24 C23 C28 C27 0.5(11)
C24 C25 C26 C27 -1.5(14)
C25 C26 C27 C28 0.3(14)
C26 C27 C28 C23 0.2(13)
C28 C23 C24 C25 -1.7(10)
C29 C11 C12 C13 -173.6(6)
C29 C11 C12 C31 7.9(9)
C30 O3 C29 O2 2.6(11)
C30 O3 C29 C11 -179.8(7)
C31 C12 C13 C14 180.0(5)
C31 C12 C13 C15 5.9(10)
C32 O5 C31 O4 -2.4(11)
C32 O5 C31 C12 178.4(7)
C33 C21 C22 C14 7.5(10)
C33 C21 C22 C17 -167.7(6)
C33 C34 C35 C36 -2.3(15)
C34 C33 C38 C37 -0.1(12)
C34 C35 C36 C37 1.6(18)
C35 C36 C37 C38 -0.3(18)
C36 C37 C38 C33 -0.5(15)
C38 C33 C34 C35 1.5(13)
C39 O1 C2 C1 90.3(9)
C39 O1 C2 C3 -90.0(9)
C40 O6 C20 C19 -89.8(9)
C40 O6 C20 C21 91.0(9)
